data_4343150
loop_
_publ_author_name
'Artini, Cristina'
'Pani, Marcella'
'Carnasciali, Maria Maddalena'
'Buscaglia, Maria Teresa'
'Plaisier, Jasper Rikkert'
'Costa, Giorgio Andrea'

_publ_section_title
;
 Structural Features of Sm- and Gd-Doped Ceria Studied by Synchrotron
 X-ray Diffraction and \m-Raman Spectroscopy.
;
_journal_issue 8
_journal_name_full 'Inorganic chemistry'
_journal_page_first 4126
_journal_page_last 4137
_journal_paper_doi 10.1021/acs.inorgchem.5b00395
_journal_volume 54
_journal_year 2015
_chemical_formula_sum 'Ce0.9 O1.95 Sm0.1'
_chemical_formula_weight 172.3430
_chemical_name_common 'Cerium samarium mixed oxide'
_space_group_IT_number 225
_symmetry_cell_setting cubic
_symmetry_space_group_name_Hall '-F 4 2 3'
_symmetry_space_group_name_H-M 'F m -3 m'
_cell_angle_alpha 90.00000
_cell_angle_beta 90.00000
_cell_angle_gamma 90.00000
_cell_formula_units_Z 4
_cell_length_a 5.42513(5)
_cell_length_b 5.42513(5)
_cell_length_c 5.42513(5)
_cell_measurement_temperature 295
_cell_volume 159.673(3)
_computing_structure_refinement FULLPROF
_diffrn_ambient_temperature 295
_diffrn_detector 'fast scintillator detector'
_diffrn_measurement_device_type 'Huber 4-axes X-ray diffractometer'
_diffrn_measurement_method '2\q in the range 5-60 deg'
_diffrn_radiation_wavelength 0.74923
_diffrn_source synchrotron
_exptl_absorpt_coefficient_mu 38.50
_exptl_absorpt_correction_type none
_pd_char_colour white
_pd_instr_location
; powder diffraction beamline (MCX) of the Elettra synchrotron radiation
 facility located in Trieste, Italy
;
_pd_meas_2theta_range_inc 0.010000
_pd_meas_2theta_range_max 60.00000
_pd_meas_2theta_range_min 9.00000
_pd_meas_number_of_points 5101
_pd_meas_scan_method step
_pd_prep_pressure 101
_pd_prep_temperature 1173
_pd_proc_ls_background_function
;
linear interpolation between a set of background points with refinable heights
;
_pd_proc_ls_profile_function Pseudo-Voigt
_pd_proc_ls_prof_R_factor 6.8244
_pd_proc_ls_prof_wR_expected 6.6320
_pd_proc_ls_prof_wR_factor 11.1124
_pd_proc_wavelength 0.749230
_pd_spec_mounting ' quartz capillary tube with inner diameter of 0.5 mm '
_pd_spec_mount_mode transmission
_pd_spec_shape cylinder
_pd_spec_size_axial 20
_pd_spec_size_equat 0.5
_refine_ls_goodness_of_fit_all 1.68
_refine_ls_number_parameters 80
_refine_ls_number_reflns 22
_refine_ls_number_restraints 0
_refine_ls_R_I_factor 3.3319
_refine_ls_shift/su_max 0.1
_cod_data_source_file ic5b00395_si_002.cif
_cod_data_source_block Sm10_1173
_cod_depositor_comments
;
The following automatic conversions were performed:

'_symmetry_cell_setting' value 'Cubic' changed to 'cubic' according
to
/usr/data/users/saulius/crontab/automatic-downloads/current/ACS/lib/dictionaries/cif_core.dic
dictionary named 'cif_core.dic' version 2.4.2 from 2011-04-26.

Automatic conversion script
Id: cif_fix_values 3271 2015-04-21 07:52:19Z andrius 
;
_cod_database_code 4343150
_pd_proc_ls_prof_cr_factor 9.4457
_pd_proc_ls_prof_cwr_factor 13.4636
_pd_proc_ls_prof_cwr_expected 8.0353
_pd_proc_ls_prof_chi2 2.8075
_pd_proc_ls_prof_echi2 2.4205

loop_
_symmetry_equiv_pos_as_xyz
x,y,z
x,-y,-z
-x,y,-z
-x,-y,z
y,z,x
-y,-z,x
y,-z,-x
-y,z,-x
z,x,y
-z,x,-y
-z,-x,y
z,-x,-y
y,x,z
-y,x,-z
y,-x,-z
-y,-x,z
z,y,x
-z,-y,x
-z,y,-x
z,-y,-x
x,z,y
x,-z,-y
-x,-z,y
-x,z,-y
-x,-y,-z
-x,y,z
x,-y,z
x,y,-z
-y,-z,-x
y,z,-x
-y,z,x
y,-z,x
-z,-x,-y
z,-x,y
z,x,-y
-z,x,y
-y,-x,-z
y,-x,z
-y,x,z
y,x,-z
-z,-y,-x
z,y,-x
z,-y,x
-z,y,x
-x,-z,-y
-x,z,y
x,z,-y
x,-z,y
x+1/2,y+1/2,z
x+1/2,-y+1/2,-z
-x+1/2,y+1/2,-z
-x+1/2,-y+1/2,z
y+1/2,z+1/2,x
-y+1/2,-z+1/2,x
y+1/2,-z+1/2,-x
-y+1/2,z+1/2,-x
z+1/2,x+1/2,y
-z+1/2,x+1/2,-y
-z+1/2,-x+1/2,y
z+1/2,-x+1/2,-y
y+1/2,x+1/2,z
-y+1/2,x+1/2,-z
y+1/2,-x+1/2,-z
-y+1/2,-x+1/2,z
z+1/2,y+1/2,x
-z+1/2,-y+1/2,x
-z+1/2,y+1/2,-x
z+1/2,-y+1/2,-x
x+1/2,z+1/2,y
x+1/2,-z+1/2,-y
-x+1/2,-z+1/2,y
-x+1/2,z+1/2,-y
-x+1/2,-y+1/2,-z
-x+1/2,y+1/2,z
x+1/2,-y+1/2,z
x+1/2,y+1/2,-z
-y+1/2,-z+1/2,-x
y+1/2,z+1/2,-x
-y+1/2,z+1/2,x
y+1/2,-z+1/2,x
-z+1/2,-x+1/2,-y
z+1/2,-x+1/2,y
z+1/2,x+1/2,-y
-z+1/2,x+1/2,y
-y+1/2,-x+1/2,-z
y+1/2,-x+1/2,z
-y+1/2,x+1/2,z
y+1/2,x+1/2,-z
-z+1/2,-y+1/2,-x
z+1/2,y+1/2,-x
z+1/2,-y+1/2,x
-z+1/2,y+1/2,x
-x+1/2,-z+1/2,-y
-x+1/2,z+1/2,y
x+1/2,z+1/2,-y
x+1/2,-z+1/2,y
x+1/2,y,z+1/2
x+1/2,-y,-z+1/2
-x+1/2,y,-z+1/2
-x+1/2,-y,z+1/2
y+1/2,z,x+1/2
-y+1/2,-z,x+1/2
y+1/2,-z,-x+1/2
-y+1/2,z,-x+1/2
z+1/2,x,y+1/2
-z+1/2,x,-y+1/2
-z+1/2,-x,y+1/2
z+1/2,-x,-y+1/2
y+1/2,x,z+1/2
-y+1/2,x,-z+1/2
y+1/2,-x,-z+1/2
-y+1/2,-x,z+1/2
z+1/2,y,x+1/2
-z+1/2,-y,x+1/2
-z+1/2,y,-x+1/2
z+1/2,-y,-x+1/2
x+1/2,z,y+1/2
x+1/2,-z,-y+1/2
-x+1/2,-z,y+1/2
-x+1/2,z,-y+1/2
-x+1/2,-y,-z+1/2
-x+1/2,y,z+1/2
x+1/2,-y,z+1/2
x+1/2,y,-z+1/2
-y+1/2,-z,-x+1/2
y+1/2,z,-x+1/2
-y+1/2,z,x+1/2
y+1/2,-z,x+1/2
-z+1/2,-x,-y+1/2
z+1/2,-x,y+1/2
z+1/2,x,-y+1/2
-z+1/2,x,y+1/2
-y+1/2,-x,-z+1/2
y+1/2,-x,z+1/2
-y+1/2,x,z+1/2
y+1/2,x,-z+1/2
-z+1/2,-y,-x+1/2
z+1/2,y,-x+1/2
z+1/2,-y,x+1/2
-z+1/2,y,x+1/2
-x+1/2,-z,-y+1/2
-x+1/2,z,y+1/2
x+1/2,z,-y+1/2
x+1/2,-z,y+1/2
x,y+1/2,z+1/2
x,-y+1/2,-z+1/2
-x,y+1/2,-z+1/2
-x,-y+1/2,z+1/2
y,z+1/2,x+1/2
-y,-z+1/2,x+1/2
y,-z+1/2,-x+1/2
-y,z+1/2,-x+1/2
z,x+1/2,y+1/2
-z,x+1/2,-y+1/2
-z,-x+1/2,y+1/2
z,-x+1/2,-y+1/2
y,x+1/2,z+1/2
-y,x+1/2,-z+1/2
y,-x+1/2,-z+1/2
-y,-x+1/2,z+1/2
z,y+1/2,x+1/2
-z,-y+1/2,x+1/2
-z,y+1/2,-x+1/2
z,-y+1/2,-x+1/2
x,z+1/2,y+1/2
x,-z+1/2,-y+1/2
-x,-z+1/2,y+1/2
-x,z+1/2,-y+1/2
-x,-y+1/2,-z+1/2
-x,y+1/2,z+1/2
x,-y+1/2,z+1/2
x,y+1/2,-z+1/2
-y,-z+1/2,-x+1/2
y,z+1/2,-x+1/2
-y,z+1/2,x+1/2
y,-z+1/2,x+1/2
-z,-x+1/2,-y+1/2
z,-x+1/2,y+1/2
z,x+1/2,-y+1/2
-z,x+1/2,y+1/2
-y,-x+1/2,-z+1/2
y,-x+1/2,z+1/2
-y,x+1/2,z+1/2
y,x+1/2,-z+1/2
-z,-y+1/2,-x+1/2
z,y+1/2,-x+1/2
z,-y+1/2,x+1/2
-z,y+1/2,x+1/2
-x,-z+1/2,-y+1/2
-x,z+1/2,y+1/2
x,z+1/2,-y+1/2
x,-z+1/2,y+1/2

loop_
_atom_site_label
_atom_site_fract_x
_atom_site_fract_y
_atom_site_fract_z
_atom_site_U_iso_or_equiv
_atom_site_occupancy
_atom_site_adp_type
_atom_site_type_symbol
Ce 0.00000 0.00000 0.00000 0.00000 0.90000 Uiso Ce
Sm 0.00000 0.00000 0.00000 0.00000 0.10000 Uiso Sm
O 0.25000 0.25000 0.25000 0.00000 0.991(3) Uiso O

loop_
_atom_type_symbol
_atom_type_scat_Cromer_Mann_a1
_atom_type_scat_Cromer_Mann_b1
_atom_type_scat_Cromer_Mann_a2
_atom_type_scat_Cromer_Mann_b2
_atom_type_scat_Cromer_Mann_a3
_atom_type_scat_Cromer_Mann_b3
_atom_type_scat_Cromer_Mann_a4
_atom_type_scat_Cromer_Mann_b4
_atom_type_scat_Cromer_Mann_c
_atom_type_scat_dispersion_real
_atom_type_scat_dispersion_imag
_atom_type_scat_source
ce 21.16710 2.81219 19.76950 0.22684 11.85130 17.60830 3.33049 127.11300 1.86264 -0.56400 2.63200 International_Tables_for_Crystallography_Vol.C(1991)_Tables_6.1.1.4_and_6.1.1.5
sm 24.00420 2.47274 19.42580 0.19645 13.43960 14.39960 2.89604 128.00700 2.20963 -0.53300 3.44200 International_Tables_for_Crystallography_Vol.C(1991)_Tables_6.1.1.4_and_6.1.1.5
o 3.04850 13.27710 2.28680 5.70110 1.54630 0.32390 0.86700 32.90890 0.25080 0.00800 0.00600 International_Tables_for_Crystallography_Vol.C(1991)_Tables_6.1.1.4_and_6.1.1.5

loop_
_geom_angle_atom_site_label_1
_geom_angle_atom_site_label_2
_geom_angle_atom_site_label_3
_geom_angle
_geom_angle_site_symmetry_1
_geom_angle_site_symmetry_3
O Ce O 109.4712(11 1_555 2_555
O Ce O 109.4712(11 1_555 3_555
O Ce O 109.4712(11 1_555 4_555
O Ce O 180.0000(13 1_555 25_555
O Ce O 70.5288(8) 1_555 26_555
O Ce O 70.5288(8) 1_555 27_555
O Ce O 70.5288(8) 1_555 28_555
O Ce O 109.4712(11 2_555 3_555
O Ce O 109.4712(11 2_555 4_555
O Ce O 70.5288(8) 2_555 25_555
O Ce O 180.0000(13 2_555 26_555
O Ce O 70.5288(8) 2_555 27_555
O Ce O 70.5288(8) 2_555 28_555
O Ce O 109.4712(11 3_555 4_555
O Ce O 70.5288(8) 3_555 25_555
O Ce O 70.5288(8) 3_555 26_555
O Ce O 180.0000(13 3_555 27_555
O Ce O 70.5288(8) 3_555 28_555
O Ce O 70.5288(8) 4_555 25_555
O Ce O 70.5288(8) 4_555 26_555
O Ce O 70.5288(8) 4_555 27_555
O Ce O 180.0000(13 4_555 28_555
O Ce O 109.4712(11 25_555 26_555
O Ce O 109.4712(11 25_555 27_555
O Ce O 109.4712(11 25_555 28_555
O Ce O 109.4712(11 26_555 27_555
O Ce O 109.4712(11 26_555 28_555
O Ce O 109.4712(11 27_555 28_555
O Sm O 109.4712(11 1_555 2_555
O Sm O 109.4712(11 1_555 3_555
O Sm O 109.4712(11 1_555 4_555
O Sm O 180.0000(13 1_555 25_555
O Sm O 70.5288(8) 1_555 26_555
O Sm O 70.5288(8) 1_555 27_555
O Sm O 70.5288(8) 1_555 28_555
O Sm O 109.4712(11 2_555 3_555
O Sm O 109.4712(11 2_555 4_555
O Sm O 70.5288(8) 2_555 25_555
O Sm O 180.0000(13 2_555 26_555
O Sm O 70.5288(8) 2_555 27_555
O Sm O 70.5288(8) 2_555 28_555
O Sm O 109.4712(11 3_555 4_555
O Sm O 70.5288(8) 3_555 25_555
O Sm O 70.5288(8) 3_555 26_555
O Sm O 180.0000(13 3_555 27_555
O Sm O 70.5288(8) 3_555 28_555
O Sm O 70.5288(8) 4_555 25_555
O Sm O 70.5288(8) 4_555 26_555
O Sm O 70.5288(8) 4_555 27_555
O Sm O 180.0000(13 4_555 28_555
O Sm O 109.4712(11 25_555 26_555
O Sm O 109.4712(11 25_555 27_555
O Sm O 109.4712(11 25_555 28_555
O Sm O 109.4712(11 26_555 27_555
O Sm O 109.4712(11 26_555 28_555
O Sm O 109.4712(11 27_555 28_555
Ce O Ce 109.4712(11 1_555 49_555
Ce O Ce 109.4712(11 1_555 97_555
Ce O Ce 109.4712(11 1_555 145_555
Ce O Sm 109.4712(11 1_555 49_555
Ce O Sm 109.4712(11 1_555 97_555
Ce O Sm 109.4712(11 1_555 145_555
Ce O O 54.7356(7) 1_555 26_555
Ce O O 125.2644(15 1_555 26_655
Ce O O 54.7356(7) 1_555 27_555
Ce O O 125.2644(15 1_555 27_565
Ce O O 54.7356(7) 1_555 28_555
Ce O O 125.2644(15 1_555 28_556
Ce O Ce 109.4712(11 49_555 97_555
Ce O Ce 109.4712(11 49_555 145_555
Ce O Sm 109.4712(11 49_555 1_555
Ce O Sm 109.4712(11 49_555 97_555
Ce O Sm 109.4712(11 49_555 145_555
Ce O O 125.2644(15 49_555 26_555
Ce O O 54.7356(7) 49_555 26_655
Ce O O 125.2644(15 49_555 27_555
Ce O O 54.7356(7) 49_555 27_565
Ce O O 54.7356(7) 49_555 28_555
Ce O O 125.2644(15 49_555 28_556
Ce O Ce 109.4712(11 97_555 145_555
Ce O Sm 109.4712(11 97_555 1_555
Ce O Sm 109.4712(11 97_555 49_555
Ce O Sm 109.4712(11 97_555 145_555
Ce O O 125.2644(15 97_555 26_555
Ce O O 54.7356(7) 97_555 26_655
Ce O O 54.7356(7) 97_555 27_555
Ce O O 125.2644(15 97_555 27_565
Ce O O 125.2644(15 97_555 28_555
Ce O O 54.7356(7) 97_555 28_556
Ce O Sm 109.4712(11 145_555 1_555
Ce O Sm 109.4712(11 145_555 49_555
Ce O Sm 109.4712(11 145_555 97_555
Ce O O 54.7356(7) 145_555 26_555
Ce O O 125.2644(15 145_555 26_655
Ce O O 125.2644(15 145_555 27_555
Ce O O 54.7356(7) 145_555 27_565
Ce O O 125.2644(15 145_555 28_555
Ce O O 54.7356(7) 145_555 28_556
Sm O Sm 109.4712(11 1_555 49_555
Sm O Sm 109.4712(11 1_555 97_555
Sm O Sm 109.4712(11 1_555 145_555
Sm O O 54.7356(7) 1_555 26_555
Sm O O 125.2644(15 1_555 26_655
Sm O O 54.7356(7) 1_555 27_555
Sm O O 125.2644(15 1_555 27_565
Sm O O 54.7356(7) 1_555 28_555
Sm O O 125.2644(15 1_555 28_556
Sm O Sm 109.4712(11 49_555 97_555
Sm O Sm 109.4712(11 49_555 145_555
Sm O O 125.2644(15 49_555 26_555
Sm O O 54.7356(7) 49_555 26_655
Sm O O 125.2644(15 49_555 27_555
Sm O O 54.7356(7) 49_555 27_565
Sm O O 54.7356(7) 49_555 28_555
Sm O O 125.2644(15 49_555 28_556
Sm O Sm 109.4712(11 97_555 145_555
Sm O O 125.2644(15 97_555 26_555
Sm O O 54.7356(7) 97_555 26_655
Sm O O 54.7356(7) 97_555 27_555
Sm O O 125.2644(15 97_555 27_565
Sm O O 125.2644(15 97_555 28_555
Sm O O 54.7356(7) 97_555 28_556
Sm O O 54.7356(7) 145_555 26_555
Sm O O 125.2644(15 145_555 26_655
Sm O O 125.2644(15 145_555 27_555
Sm O O 54.7356(7) 145_555 27_565
Sm O O 125.2644(15 145_555 28_555
Sm O O 54.7356(7) 145_555 28_556
O O O 180.000(2) 26_555 26_655
O O O 90.0000(11) 26_555 27_555
O O O 90.0000(11) 26_555 27_565
O O O 90.0000(11) 26_555 28_555
O O O 90.0000(11) 26_555 28_556
O O O 90.0000(11) 26_655 27_555
O O O 90.0000(11) 26_655 27_565
O O O 90.0000(11) 26_655 28_555
O O O 90.0000(11) 26_655 28_556
O O O 180.000(2) 27_555 27_565
O O O 90.0000(11) 27_555 28_555
O O O 90.0000(11) 27_555 28_556
O O O 90.0000(11) 27_565 28_555
O O O 90.0000(11) 27_565 28_556
O O O 180.000(2) 28_555 28_556

loop_
_geom_bond_atom_site_label_1
_geom_bond_atom_site_label_2
_geom_bond_distance
_geom_bond_site_symmetry_2
Ce O 2.349150(12 1_555
Ce O 2.349150(12 2_555
Ce O 2.349150(12 3_555
Ce O 2.349150(12 4_555
Ce O 2.349150(12 25_555
Ce O 2.349150(12 26_555
Ce O 2.349150(12 27_555
Ce O 2.349150(12 28_555
Sm O 2.349150(12 1_555
Sm O 2.349150(12 2_555
Sm O 2.349150(12 3_555
Sm O 2.349150(12 4_555
Sm O 2.349150(12 25_555
Sm O 2.349150(12 26_555
Sm O 2.349150(12 27_555
Sm O 2.349150(12 28_555
O Ce 2.349150(12 1_555
O Ce 2.349150(12 49_555
O Ce 2.349150(12 97_555
O Ce 2.349150(12 145_555
O Sm 2.349150(12 1_555
O Sm 2.349150(12 49_555
O Sm 2.349150(12 97_555
O Sm 2.349150(12 145_555
O O 2.71257(2) 26_555
O O 2.71257(2) 26_655
O O 2.71257(2) 27_555
O O 2.71257(2) 27_565
O O 2.71257(2) 28_555
O O 2.71257(2) 28_556
